data_1502272
loop_
_publ_author_name
'Medda, Amiya K.'
'Park, Chul Min'
'Jeon, Aram'
'Kim, Hyunwoo'
'Sohn, Jeong-Hun'
'Lee, Hee-Seung'

_publ_section_title
;
 A nonpeptidic reverse-turn scaffold stabilized by urea-based dual
 intramolecular hydrogen bonding.
;
_journal_issue 13
_journal_name_full 'Organic letters'
_journal_page_first 3486
_journal_page_last 3489
_journal_paper_doi 10.1021/ol201247x
_journal_volume 13
_journal_year 2011
_chemical_formula_sum 'C23 H41 N5 O3'
_chemical_formula_weight 435.61
_chemical_name_systematic
;
 ?
;
_space_group_IT_number 4
_symmetry_cell_setting monoclinic
_symmetry_space_group_name_Hall 'P 2yb'
_symmetry_space_group_name_H-M 'P 1 21 1'
_atom_sites_solution_hydrogens geom
_atom_sites_solution_primary direct
_atom_sites_solution_secondary difmap
_audit_creation_method SHELXL-97
_cell_angle_alpha 90.00
_cell_angle_beta 96.2770(10)
_cell_angle_gamma 90.00
_cell_formula_units_Z 2
_cell_length_a 10.1633(2)
_cell_length_b 9.9300(2)
_cell_length_c 12.1706(3)
_cell_measurement_temperature 130
_cell_volume 1220.91(5)
_computing_structure_refinement 'SHELXL-97 (Sheldrick, 1997)'
_diffrn_ambient_temperature 130
_diffrn_measured_fraction_theta_full 0.988
_diffrn_measured_fraction_theta_max 0.988
_diffrn_radiation_monochromator graphite
_diffrn_radiation_source 'fine-focus sealed tube'
_diffrn_radiation_type MoK\a
_diffrn_radiation_wavelength 0.71073
_diffrn_reflns_av_R_equivalents 0.0166
_diffrn_reflns_av_sigmaI/netI 0.0275
_diffrn_reflns_limit_h_max 13
_diffrn_reflns_limit_h_min -13
_diffrn_reflns_limit_k_max 13
_diffrn_reflns_limit_k_min -13
_diffrn_reflns_limit_l_max 16
_diffrn_reflns_limit_l_min -13
_diffrn_reflns_number 12037
_diffrn_reflns_theta_full 28.32
_diffrn_reflns_theta_max 28.32
_diffrn_reflns_theta_min 1.68
_exptl_absorpt_coefficient_mu 0.080
_exptl_crystal_colour white
_exptl_crystal_density_diffrn 1.185
_exptl_crystal_density_method 'not measured'
_exptl_crystal_description block
_exptl_crystal_F_000 476
_exptl_crystal_size_max 0.34
_exptl_crystal_size_mid 0.25
_exptl_crystal_size_min 0.15
_refine_diff_density_max 0.468
_refine_diff_density_min -0.193
_refine_diff_density_rms 0.037
_refine_ls_abs_structure_details 'Flack H D (1983), Acta Cryst. A39, 876-881'
_refine_ls_abs_structure_Flack 0.0(8)
_refine_ls_extinction_method none
_refine_ls_goodness_of_fit_ref 1.042
_refine_ls_hydrogen_treatment mixed
_refine_ls_matrix_type full
_refine_ls_number_parameters 444
_refine_ls_number_reflns 5837
_refine_ls_number_restraints 1
_refine_ls_restrained_S_all 1.042
_refine_ls_R_factor_all 0.0417
_refine_ls_R_factor_gt 0.0357
_refine_ls_shift/su_max 0.000
_refine_ls_shift/su_mean 0.000
_refine_ls_structure_factor_coef Fsqd
_refine_ls_weighting_details 'calc w=1/[\s^2^(Fo^2^)+(0.0492P)^2^+0.1685P] where P=(Fo^2^+2Fc^2^)/3'
_refine_ls_weighting_scheme calc
_refine_ls_wR_factor_gt 0.0860
_refine_ls_wR_factor_ref 0.0904
_reflns_number_gt 5310
_reflns_number_total 5837
_reflns_threshold_expression >2sigma(I)
_cod_data_source_file ol201247x_si_001.cif
_cod_data_source_block p21
_cod_original_sg_symbol_H-M P21
_cod_database_code 1502272

loop_
_symmetry_equiv_pos_as_xyz
'x, y, z'
'-x, y+1/2, -z'

loop_
_atom_site_label
_atom_site_type_symbol
_atom_site_fract_x
_atom_site_fract_y
_atom_site_fract_z
_atom_site_U_iso_or_equiv
_atom_site_adp_type
_atom_site_occupancy
_atom_site_symmetry_multiplicity
_atom_site_calc_flag
C1 C 0.33921(17) 0.04935(18) 0.92426(14) 0.0293(3) Uani 1 1 d
H1A H 0.3590(18) 0.0501(19) 1.0070(16) 0.029(5) Uiso 1 1 d
H1B H 0.3383(18) 0.141(2) 0.8977(15) 0.028(5) Uiso 1 1 d
H1C H 0.250(2) 0.010(2) 0.9084(18) 0.046(6) Uiso 1 1 d
C2 C 0.4380(2) -0.17905(17) 0.91277(14) 0.0339(4) Uani 1 1 d
H2A H 0.4562(19) -0.181(2) 0.9928(18) 0.038(5) Uiso 1 1 d
H2B H 0.5022(18) -0.231(2) 0.8818(15) 0.026(4) Uiso 1 1 d
H2C H 0.352(2) -0.221(2) 0.8941(17) 0.041(6) Uiso 1 1 d
C3 C 0.57539(16) 0.02649(18) 0.89079(15) 0.0317(4) Uani 1 1 d
H3A H 0.579(2) 0.122(2) 0.8596(17) 0.047(6) Uiso 1 1 d
H3B H 0.599(2) 0.029(2) 0.9715(18) 0.040(6) Uiso 1 1 d
H3C H 0.637(2) -0.022(3) 0.8554(19) 0.058(7) Uiso 1 1 d
C4 C 0.43759(14) -0.03560(14) 0.86848(11) 0.0206(3) Uani 1 1 d
N1 N 0.39157(12) -0.03200(13) 0.74961(10) 0.0226(3) Uani 1 1 d
H1 H 0.3299(18) 0.022(2) 0.7285(15) 0.025(5) Uiso 1 1 d
C5 C 0.45971(13) -0.08542(14) 0.66965(11) 0.0198(3) Uani 1 1 d
O1 O 0.55352(10) -0.16401(11) 0.68888(8) 0.0248(2) Uani 1 1 d
N2 N 0.41375(12) -0.04639(14) 0.56513(10) 0.0251(3) Uani 1 1 d
H2 H 0.3514(19) 0.013(2) 0.5601(15) 0.029(5) Uiso 1 1 d
C6 C 0.49091(14) -0.06896(14) 0.47306(11) 0.0206(3) Uani 1 1 d
H6 H 0.5226(16) -0.1629(18) 0.4758(13) 0.020(4) Uiso 1 1 d
C7 C 0.61023(15) 0.02423(15) 0.47443(15) 0.0276(3) Uani 1 1 d
H7A H 0.5756(19) 0.118(2) 0.4700(16) 0.034(5) Uiso 1 1 d
H7B H 0.6639(18) 0.012(2) 0.5412(16) 0.030(5) Uiso 1 1 d
C8 C 0.68561(18) -0.00411(19) 0.37402(17) 0.0394(4) Uani 1 1 d
H8A H 0.718(2) -0.097(2) 0.3811(16) 0.041(5) Uiso 1 1 d
H8B H 0.764(2) 0.053(2) 0.3802(18) 0.048(6) Uiso 1 1 d
C9 C 0.5952(2) 0.0127(2) 0.26742(17) 0.0466(5) Uani 1 1 d
H9A H 0.567(2) 0.105(3) 0.2609(18) 0.049(6) Uiso 1 1 d
H9B H 0.640(3) -0.006(3) 0.197(2) 0.091(10) Uiso 1 1 d
C10 C 0.4760(2) -0.0794(2) 0.26535(14) 0.0408(5) Uani 1 1 d
H10A H 0.509(2) -0.172(2) 0.2671(18) 0.048(6) Uiso 1 1 d
H10B H 0.408(2) -0.064(2) 0.198(2) 0.057(7) Uiso 1 1 d
C11 C 0.39865(15) -0.05641(15) 0.36462(12) 0.0249(3) Uani 1 1 d
H11 H 0.3323(18) -0.1220(19) 0.3667(14) 0.023(4) Uiso 1 1 d
N3 N 0.33423(13) 0.07564(13) 0.36069(10) 0.0217(2) Uani 1 1 d
H3 H 0.3825(18) 0.150(2) 0.3575(15) 0.029(5) Uiso 1 1 d
C12 C 0.20640(14) 0.09184(14) 0.37725(11) 0.0202(3) Uani 1 1 d
O2 O 0.12658(11) -0.00040(12) 0.37940(9) 0.0292(2) Uani 1 1 d
C13 C 0.16737(13) 0.23859(14) 0.39301(12) 0.0209(3) Uani 1 1 d
H13 H 0.2442(15) 0.2856(17) 0.4196(13) 0.015(4) Uiso 1 1 d
C14 C 0.09915(17) 0.3023(2) 0.28718(15) 0.0351(4) Uani 1 1 d
H14A H 0.1344(19) 0.276(2) 0.2192(17) 0.035(5) Uiso 1 1 d
H14B H 0.112(2) 0.401(3) 0.288(2) 0.066(7) Uiso 1 1 d
C15 C -0.04704(18) 0.2853(2) 0.29678(15) 0.0405(4) Uani 1 1 d
H15A H -0.062(2) 0.184(3) 0.274(2) 0.061(7) Uiso 1 1 d
H15B H -0.111(2) 0.355(2) 0.2454(19) 0.053(6) Uiso 1 1 d
C16 C -0.05705(15) 0.30648(18) 0.41898(13) 0.0282(3) Uani 1 1 d
H16A H -0.129(2) 0.259(2) 0.4462(16) 0.036(5) Uiso 1 1 d
H16B H -0.073(2) 0.397(3) 0.4425(18) 0.048(6) Uiso 1 1 d
N4 N 0.06815(11) 0.24984(13) 0.47007(10) 0.0208(2) Uani 1 1 d
C17 C 0.09389(14) 0.20863(14) 0.57670(11) 0.0196(3) Uani 1 1 d
O3 O 0.19920(10) 0.15030(10) 0.61026(8) 0.0228(2) Uani 1 1 d
N5 N -0.00430(12) 0.23337(14) 0.64188(10) 0.0235(3) Uani 1 1 d
H5 H -0.0572(18) 0.298(2) 0.6237(15) 0.027(5) Uiso 1 1 d
C18 C 0.01656(13) 0.21954(15) 0.76209(11) 0.0207(3) Uani 1 1 d
H18 H 0.0593(18) 0.141(2) 0.7788(15) 0.026(4) Uiso 1 1 d
C19 C 0.10106(15) 0.33406(17) 0.81563(13) 0.0273(3) Uani 1 1 d
H19A H 0.189(2) 0.330(2) 0.7912(16) 0.036(5) Uiso 1 1 d
H19B H 0.0595(16) 0.4206(18) 0.7860(14) 0.019(4) Uiso 1 1 d
C20 C 0.10729(16) 0.3348(2) 0.94139(14) 0.0342(4) Uani 1 1 d
H20A H 0.160(2) 0.408(2) 0.9734(17) 0.036(5) Uiso 1 1 d
H20B H 0.1491(18) 0.254(2) 0.9699(15) 0.027(4) Uiso 1 1 d
C21 C -0.03140(17) 0.3370(2) 0.97787(15) 0.0354(4) Uani 1 1 d
H21A H -0.079(2) 0.425(3) 0.949(2) 0.055(7) Uiso 1 1 d
H21B H -0.029(2) 0.340(2) 1.0543(18) 0.044(6) Uiso 1 1 d
C22 C -0.10928(18) 0.2161(2) 0.93075(14) 0.0354(4) Uani 1 1 d
H22A H -0.061(2) 0.128(2) 0.9553(18) 0.044(6) Uiso 1 1 d
H22B H -0.197(2) 0.217(2) 0.9529(18) 0.048(6) Uiso 1 1 d
C23 C -0.11925(15) 0.21635(17) 0.80501(13) 0.0268(3) Uani 1 1 d
H23A H -0.166(2) 0.136(2) 0.7746(16) 0.037(5) Uiso 1 1 d
H23B H -0.166(2) 0.297(2) 0.7770(17) 0.038(5) Uiso 1 1 d

loop_
_atom_site_aniso_label
_atom_site_aniso_U_11
_atom_site_aniso_U_22
_atom_site_aniso_U_33
_atom_site_aniso_U_23
_atom_site_aniso_U_13
_atom_site_aniso_U_12
C1 0.0307(8) 0.0367(9) 0.0215(8) -0.0033(6) 0.0071(6) 0.0069(7)
C2 0.0550(11) 0.0244(8) 0.0232(8) 0.0020(6) 0.0081(8) 0.0003(8)
C3 0.0239(7) 0.0378(9) 0.0328(9) -0.0076(7) -0.0001(7) 0.0011(7)
C4 0.0232(6) 0.0237(7) 0.0149(6) -0.0010(5) 0.0023(5) 0.0024(5)
N1 0.0210(5) 0.0305(6) 0.0164(6) 0.0016(5) 0.0022(5) 0.0080(5)
C5 0.0191(6) 0.0221(6) 0.0187(7) 0.0005(5) 0.0045(5) -0.0004(5)
O1 0.0272(5) 0.0265(5) 0.0211(5) 0.0018(4) 0.0053(4) 0.0088(4)
N2 0.0241(6) 0.0350(7) 0.0171(6) 0.0035(5) 0.0063(5) 0.0101(5)
C6 0.0256(6) 0.0200(7) 0.0175(7) 0.0008(5) 0.0077(5) 0.0032(5)
C7 0.0250(7) 0.0230(8) 0.0353(9) 0.0000(6) 0.0062(7) 0.0022(6)
C8 0.0342(9) 0.0338(9) 0.0544(12) 0.0126(8) 0.0245(8) 0.0083(8)
C9 0.0587(12) 0.0477(11) 0.0396(11) 0.0229(9) 0.0335(9) 0.0315(10)
C10 0.0591(11) 0.0474(11) 0.0171(8) 0.0015(7) 0.0095(8) 0.0277(9)
C11 0.0326(7) 0.0237(7) 0.0188(7) -0.0004(5) 0.0049(6) 0.0053(6)
N3 0.0262(6) 0.0200(6) 0.0195(6) 0.0021(5) 0.0059(5) 0.0007(5)
C12 0.0253(6) 0.0240(7) 0.0116(6) 0.0007(5) 0.0035(5) -0.0021(5)
O2 0.0303(5) 0.0279(5) 0.0301(6) -0.0037(5) 0.0064(5) -0.0087(5)
C13 0.0187(6) 0.0228(7) 0.0216(7) 0.0033(5) 0.0040(5) -0.0014(5)
C14 0.0337(8) 0.0456(10) 0.0272(9) 0.0159(7) 0.0089(7) 0.0106(8)
C15 0.0365(9) 0.0584(12) 0.0265(9) 0.0053(8) 0.0033(7) 0.0117(9)
C16 0.0226(7) 0.0384(9) 0.0232(8) 0.0003(6) 0.0012(6) 0.0098(7)
N4 0.0176(5) 0.0256(6) 0.0194(6) 0.0017(5) 0.0031(4) 0.0034(5)
C17 0.0214(6) 0.0192(6) 0.0184(6) -0.0015(5) 0.0027(5) -0.0016(5)
O3 0.0201(5) 0.0269(5) 0.0213(5) 0.0024(4) 0.0024(4) 0.0062(4)
N5 0.0221(5) 0.0296(6) 0.0190(6) 0.0018(5) 0.0027(5) 0.0062(5)
C18 0.0210(6) 0.0229(7) 0.0187(7) 0.0012(5) 0.0046(5) 0.0032(5)
C19 0.0232(7) 0.0323(8) 0.0265(8) -0.0022(6) 0.0037(6) -0.0024(6)
C20 0.0274(7) 0.0480(10) 0.0267(8) -0.0099(8) 0.0008(6) 0.0037(8)
C21 0.0313(8) 0.0535(11) 0.0216(8) -0.0069(7) 0.0035(6) 0.0105(8)
C22 0.0343(8) 0.0474(10) 0.0269(8) 0.0047(7) 0.0148(7) 0.0004(8)
C23 0.0226(6) 0.0337(8) 0.0250(8) -0.0023(6) 0.0059(6) -0.0040(6)

loop_
_atom_type_symbol
_atom_type_description
_atom_type_scat_dispersion_real
_atom_type_scat_dispersion_imag
_atom_type_scat_source
C C 0.0033 0.0016 'International Tables Vol C Tables 4.2.6.8 and 6.1.1.4'
H H 0.0000 0.0000 'International Tables Vol C Tables 4.2.6.8 and 6.1.1.4'
N N 0.0061 0.0033 'International Tables Vol C Tables 4.2.6.8 and 6.1.1.4'
O O 0.0106 0.0060 'International Tables Vol C Tables 4.2.6.8 and 6.1.1.4'

loop_
_geom_angle_atom_site_label_1
_geom_angle_atom_site_label_2
_geom_angle_atom_site_label_3
_geom_angle
N1 C4 C2 111.04(13)
N1 C4 C1 105.73(12)
C2 C4 C1 109.67(13)
N1 C4 C3 110.60(12)
C2 C4 C3 110.36(14)
C1 C4 C3 109.33(13)
C5 N1 C4 124.14(12)
O1 C5 N1 123.58(13)
O1 C5 N2 122.39(13)
N1 C5 N2 114.02(12)
C5 N2 C6 121.13(12)
N2 C6 C7 113.18(12)
N2 C6 C11 108.62(11)
C7 C6 C11 111.70(12)
C6 C7 C8 110.19(13)
C9 C8 C7 110.64(14)
C8 C9 C10 110.88(15)
C9 C10 C11 112.08(15)
N3 C11 C10 112.00(13)
N3 C11 C6 109.21(11)
C10 C11 C6 110.37(13)
C12 N3 C11 122.53(13)
O2 C12 N3 124.46(14)
O2 C12 C13 121.91(13)
N3 C12 C13 113.64(12)
N4 C13 C12 111.22(11)
N4 C13 C14 103.21(11)
C12 C13 C14 112.87(13)
C15 C14 C13 104.30(13)
C14 C15 C16 103.41(15)
N4 C16 C15 102.39(13)
C17 N4 C13 121.21(11)
C17 N4 C16 126.03(12)
C13 N4 C16 112.76(11)
O3 C17 N4 121.46(12)
O3 C17 N5 123.38(13)
N4 C17 N5 115.14(12)
C17 N5 C18 122.02(12)
N5 C18 C19 111.73(12)
N5 C18 C23 107.84(12)
C19 C18 C23 110.87(12)
C20 C19 C18 113.04(14)
C21 C20 C19 110.75(13)
C22 C21 C20 109.87(14)
C21 C22 C23 110.70(14)
C22 C23 C18 112.34(13)

loop_
_geom_bond_atom_site_label_1
_geom_bond_atom_site_label_2
_geom_bond_distance
C1 C4 1.523(2)
C2 C4 1.523(2)
C3 C4 1.527(2)
C4 N1 1.4714(18)
N1 C5 1.3622(18)
C5 O1 1.2344(17)
C5 N2 1.3626(19)
N2 C6 1.4535(17)
C6 C7 1.524(2)
C6 C11 1.538(2)
C7 C8 1.538(2)
C8 C9 1.515(3)
C9 C10 1.516(3)
C10 C11 1.529(2)
C11 N3 1.4641(18)
N3 C12 1.3460(18)
C12 O2 1.2258(18)
C12 C13 1.528(2)
C13 N4 1.4545(17)
C13 C14 1.531(2)
C14 C15 1.513(2)
C15 C16 1.516(2)
C16 N4 1.4659(18)
N4 C17 1.3586(18)
C17 O3 1.2459(17)
C17 N5 1.3633(18)
N5 C18 1.4616(18)
C18 C19 1.527(2)
C18 C23 1.5286(19)
C19 C20 1.525(2)
C20 C21 1.524(2)
C21 C22 1.516(3)
C22 C23 1.523(2)
